data_7118578
loop_
_publ_author_name
'd'Agostino, Simone'
'Spinelli, Floriana'
'Boanini, Elisa'
'Braga, Dario'
'Grepioni, Fabrizia'

_publ_section_title
;
 Single crystal to single crystal [2+2] photoreactions in chloride and
 sulphate salts of 4-amino-cinnamic acid via solid-solution formation: a
 structural and kinetic study.
;
_journal_issue 9
_journal_name_full 'Chemical communications (Cambridge, England)'
_journal_page_first 1899
_journal_page_last 1902
_journal_paper_doi 10.1039/c5cc09412g
_journal_volume 52
_journal_year 2016
_chemical_formula_sum 'C18 H22 N2 O9 S'
_chemical_formula_weight 442.44
_chemical_name_systematic
; 
 ? 
;
_space_group_IT_number 2
_symmetry_cell_setting triclinic
_symmetry_space_group_name_Hall '-P 1'
_symmetry_space_group_name_H-M 'P -1'
_atom_sites_solution_hydrogens geom
_atom_sites_solution_primary direct
_atom_sites_solution_secondary difmap
_audit_creation_method SHELXL-97
_audit_update_record
;
2015-11-12 deposited with the CCDC.
2015-12-08 downloaded from the CCDC.
;
_cell_angle_alpha 106.307(8)
_cell_angle_beta 95.377(7)
_cell_angle_gamma 101.948(7)
_cell_formula_units_Z 2
_cell_length_a 7.0960(5)
_cell_length_b 10.6518(9)
_cell_length_c 13.9338(12)
_cell_measurement_reflns_used 3573
_cell_measurement_temperature 298
_cell_measurement_theta_max 27.5260
_cell_measurement_theta_min 3.0640
_cell_volume 975.91(15)
_computing_cell_refinement
;
CrysAlisPro, Agilent Technologies,
Version 1.171.37.33 (release 27-03-2014 CrysAlis171 .NET)
(compiled Mar 27 2014,17:12:48)
;
_computing_data_collection
;
CrysAlisPro, Agilent Technologies,
Version 1.171.37.33 (release 27-03-2014 CrysAlis171 .NET)
(compiled Mar 27 2014,17:12:48)
;
_computing_data_reduction
;
CrysAlisPro, Agilent Technologies,
Version 1.171.37.33 (release 27-03-2014 CrysAlis171 .NET)
(compiled Mar 27 2014,17:12:48)
;
_computing_structure_refinement 'SHELXL-97 (Sheldrick, 1997)'
_computing_structure_solution 'SHELXS-97 (Sheldrick, 1990)'
_diffrn_ambient_temperature 298
_diffrn_detector 'CCD plate'
_diffrn_detector_area_resol_mean 16.1340
_diffrn_detector_type Sapphire3
_diffrn_measured_fraction_theta_full 0.999
_diffrn_measured_fraction_theta_max 0.868
_diffrn_measurement_device 'four-circle diffractometer'
_diffrn_measurement_device_type 'Xcalibur, Sapphire3'
_diffrn_radiation_monochromator graphite
_diffrn_radiation_probe x-ray
_diffrn_radiation_type 'Mo K\a'
_diffrn_radiation_wavelength 0.71073
_diffrn_reflns_av_R_equivalents 0.0808
_diffrn_reflns_av_sigmaI/netI 0.0749
_diffrn_reflns_limit_h_max 9
_diffrn_reflns_limit_h_min -9
_diffrn_reflns_limit_k_max 14
_diffrn_reflns_limit_k_min -14
_diffrn_reflns_limit_l_max 19
_diffrn_reflns_limit_l_min -18
_diffrn_reflns_number 14762
_diffrn_reflns_theta_full 25.00
_diffrn_reflns_theta_max 29.31
_diffrn_reflns_theta_min 2.93
_exptl_absorpt_coefficient_mu 0.222
_exptl_absorpt_correction_T_max 1.00000
_exptl_absorpt_correction_T_min 0.47098
_exptl_absorpt_correction_type multi-scan
_exptl_absorpt_process_details
;
CrysAlisPro, Agilent Technologies,
Version 1.171.37.33 (release 27-03-2014 CrysAlis171 .NET)
(compiled Mar 27 2014,17:12:48)
Empirical absorption correction using spherical harmonics,
 implemented in SCALE3 ABSPACK scaling algorithm.
;
_exptl_crystal_colour yellow
_exptl_crystal_density_diffrn 1.506
_exptl_crystal_density_method 'not measured'
_exptl_crystal_description block
_exptl_crystal_F_000 464
_exptl_crystal_size_max 0.1
_exptl_crystal_size_mid 0.05
_exptl_crystal_size_min 0.04
_refine_diff_density_max 0.483
_refine_diff_density_min -0.456
_refine_diff_density_rms 0.104
_refine_ls_extinction_method none
_refine_ls_goodness_of_fit_ref 1.040
_refine_ls_hydrogen_treatment mixed
_refine_ls_matrix_type full
_refine_ls_number_parameters 291
_refine_ls_number_reflns 4647
_refine_ls_number_restraints 0
_refine_ls_restrained_S_all 1.040
_refine_ls_R_factor_all 0.1522
_refine_ls_R_factor_gt 0.1009
_refine_ls_shift/su_max 0.001
_refine_ls_shift/su_mean 0.000
_refine_ls_structure_factor_coef Fsqd
_refine_ls_weighting_details 'calc w=1/[\s^2^(Fo^2^)+(0.1593P)^2^+0.8141P] where P=(Fo^2^+2Fc^2^)/3'
_refine_ls_weighting_scheme calc
_refine_ls_wR_factor_gt 0.2728
_refine_ls_wR_factor_ref 0.3155
_reflns_number_gt 2743
_reflns_number_total 4647
_reflns_threshold_expression >2sigma(I)
_cod_data_source_file c5cc09412g2.cif
_cod_data_source_block 1H2SO4-H2O_2_20
_cod_depositor_comments
;
The following automatic conversions were performed:

'_symmetry_cell_setting' value 'TRICLINIC' changed to 'triclinic'
according to
/usr/data/users/saulius/crontab/automatic-downloads/rss-feeds/RSC/lib/dictionaries/cif_core.dic
dictionary named 'cif_core.dic' version 2.4.2 from 2011-04-26.

Automatic conversion script
Id: cif_fix_values 4268 2015-11-12 08:31:59Z antanas 
;
_cod_original_cell_volume 975.91(14)
_cod_original_sg_symbol_H-M P-1
_cod_database_code 7118578

loop_
_symmetry_equiv_pos_as_xyz
'x, y, z'
'-x, -y, -z'

loop_
_atom_site_label
_atom_site_type_symbol
_atom_site_fract_x
_atom_site_fract_y
_atom_site_fract_z
_atom_site_U_iso_or_equiv
_atom_site_adp_type
_atom_site_occupancy
_atom_site_symmetry_multiplicity
_atom_site_calc_flag
_atom_site_refinement_flags
_atom_site_disorder_group
C7A C 0.4939(8) -0.0722(6) 0.0446(4) 0.0448(16) Uiso 0.791(14) 1 d P 1
H7A H 0.4031 -0.1614 0.0180 0.054 Uiso 0.791(14) 1 calc PR 1
C8A C 0.3870(8) 0.0416(6) 0.0366(4) 0.0434(16) Uiso 0.791(14) 1 d P 1
H8A H 0.2480 0.0041 0.0091 0.052 Uiso 0.791(14) 1 calc PR 1
C7B C 0.556(6) -0.137(4) 0.027(3) 0.095(12) Uiso 0.209(14) 1 d P 2
H7B H 0.4449 -0.2085 0.0038 0.114 Uiso 0.209(14) 1 calc PR 2
C8B C 0.662(5) -0.113(3) -0.041(2) 0.075(9) Uiso 0.209(14) 1 d P 2
H8B H 0.7927 -0.0661 -0.0219 0.090 Uiso 0.209(14) 1 calc PR 2
C1 C 0.7474(7) 0.0303(4) 0.3527(3) 0.0482(10) Uani 1 1 d . .
C2 C 0.8638(7) 0.0631(5) 0.2877(4) 0.0609(13) Uani 1 1 d . .
H2 H 0.9919 0.1133 0.3117 0.073 Uiso 1 1 calc R .
C3 C 0.7914(8) 0.0216(6) 0.1846(4) 0.0686(15) Uani 1 1 d . .
H3 H 0.8715 0.0437 0.1396 0.082 Uiso 1 1 calc R .
C4 C 0.4924(7) -0.0930(5) 0.2158(4) 0.0632(13) Uani 1 1 d . .
H4 H 0.3682 -0.1497 0.1917 0.076 Uiso 1 1 calc R .
C5 C 0.5999(7) -0.0528(5) 0.1484(3) 0.0543(11) Uani 1 1 d . .
C6 C 0.5623(8) -0.0518(5) 0.3187(4) 0.0656(14) Uani 1 1 d . .
H6 H 0.4863 -0.0790 0.3635 0.079 Uiso 1 1 calc R .
C9 C 0.4197(7) 0.1575(5) 0.1359(4) 0.0579(12) Uani 1 1 d . .
C10 C 0.9502(8) 0.6400(6) 0.8274(4) 0.0710(15) Uani 1 1 d . .
H10 H 1.0399 0.6960 0.8035 0.085 Uiso 1 1 calc R .
C11 C 0.8094(7) 0.5334(5) 0.7601(3) 0.0540(11) Uani 1 1 d . .
C12 C 0.6812(7) 0.4514(5) 0.7951(4) 0.0631(13) Uani 1 1 d . .
H12 H 0.5875 0.3794 0.7500 0.076 Uiso 1 1 calc R .
C13 C 0.6901(8) 0.4751(6) 0.8984(4) 0.0653(14) Uani 1 1 d . .
H13 H 0.6031 0.4172 0.9221 0.078 Uiso 1 1 calc R .
C14 C 0.8256(7) 0.5831(5) 0.9675(4) 0.0563(12) Uani 1 1 d . .
C15 C 0.9558(8) 0.6620(5) 0.9290(4) 0.0714(15) Uani 1 1 d . .
H15 H 1.0515 0.7330 0.9737 0.086 Uiso 1 1 calc R .
C16 C 0.8261(7) 0.6036(5) 1.0764(4) 0.0603(12) Uani 1 1 d . .
H16 H 0.7411 0.5381 1.0943 0.072 Uiso 1 1 calc R .
C17 C 0.9362(8) 0.7065(6) 1.1514(4) 0.0645(13) Uani 1 1 d . .
H17 H 1.0203 0.7751 1.1361 0.077 Uiso 1 1 calc R .
C18 C 0.9294(8) 0.7156(6) 1.2592(4) 0.0650(13) Uani 1 1 d . .
N1 N 0.8161(8) 0.0849(6) 0.4621(3) 0.0565(11) Uani 1 1 d . .
N2 N 0.7985(6) 0.5149(4) 0.6519(3) 0.0586(10) Uani 1 1 d . .
H2B H 0.7349 0.4305 0.6173 0.088 Uiso 1 1 calc R .
H2C H 0.9186 0.5311 0.6369 0.088 Uiso 1 1 calc R .
H2D H 0.7352 0.5717 0.6353 0.088 Uiso 1 1 calc R .
O1 O 0.5533(6) 0.2529(4) 0.1619(3) 0.0857(13) Uani 1 1 d . .
O2 O 0.2904(5) 0.1282(4) 0.1945(3) 0.0704(10) Uani 1 1 d . .
H2A H 0.3166 0.1874 0.2495 0.106 Uiso 1 1 calc R .
O3 O 1.0553(7) 0.7908(5) 1.3267(3) 0.1005(15) Uani 1 1 d . .
O4 O 0.7804(6) 0.6345(5) 1.2734(3) 0.0909(14) Uani 1 1 d . .
O5 O 0.5644(5) 0.2587(4) 0.5262(3) 0.0658(9) Uani 1 1 d . .
O6 O 0.3785(5) 0.2879(3) 0.3840(2) 0.0625(9) Uani 1 1 d . .
O7 O 0.2358(5) 0.1326(4) 0.4662(3) 0.0775(12) Uani 1 1 d . .
O8 O 0.3081(7) 0.3725(5) 0.5494(3) 0.0859(13) Uani 1 1 d . .
S1 S 0.37105(17) 0.26050(12) 0.48108(8) 0.0514(4) Uani 1 1 d . .
O1W O 1.1742(8) 0.6052(6) 0.6124(5) 0.1050(16) Uani 1 1 d G .
H1WA H 1.2272 0.5489 0.5755 0.157 Uiso 1 1 d G .
H1WB H 1.1899 0.6020 0.6728 0.157 Uiso 1 1 d G .
H1A H 0.738(8) 0.129(5) 0.471(4) 0.053(17) Uiso 1 1 d . .
H1B H 0.787(9) 0.012(7) 0.473(5) 0.08(2) Uiso 1 1 d . .
H1C H 0.947(9) 0.126(5) 0.474(4) 0.061(15) Uiso 1 1 d . .
H H 0.753(5) 0.715(3) 1.481(3) 0.008(7) Uiso 1 1 d . .

loop_
_atom_site_aniso_label
_atom_site_aniso_U_11
_atom_site_aniso_U_22
_atom_site_aniso_U_33
_atom_site_aniso_U_23
_atom_site_aniso_U_13
_atom_site_aniso_U_12
C1 0.057(3) 0.047(2) 0.035(2) 0.0148(18) -0.0021(18) 0.0021(19)
C2 0.058(3) 0.070(3) 0.043(2) 0.021(2) -0.004(2) -0.009(2)
C3 0.061(3) 0.086(4) 0.045(3) 0.023(3) 0.000(2) -0.012(3)
C4 0.058(3) 0.067(3) 0.049(3) 0.023(2) -0.007(2) -0.017(2)
C5 0.059(3) 0.056(3) 0.039(2) 0.016(2) -0.0042(19) -0.002(2)
C6 0.068(3) 0.072(3) 0.048(3) 0.026(2) 0.002(2) -0.009(2)
C9 0.053(3) 0.067(3) 0.048(3) 0.019(2) -0.003(2) 0.006(2)
C10 0.074(3) 0.070(3) 0.054(3) 0.028(3) -0.010(2) -0.019(3)
C11 0.060(3) 0.057(3) 0.038(2) 0.0143(19) -0.0084(19) 0.006(2)
C12 0.060(3) 0.066(3) 0.047(3) 0.013(2) -0.007(2) -0.007(2)
C13 0.057(3) 0.072(3) 0.055(3) 0.020(2) 0.002(2) -0.008(2)
C14 0.057(3) 0.058(3) 0.046(2) 0.015(2) -0.003(2) 0.003(2)
C15 0.079(4) 0.063(3) 0.049(3) 0.013(2) -0.015(3) -0.015(3)
C16 0.062(3) 0.069(3) 0.044(3) 0.016(2) -0.001(2) 0.011(2)
C17 0.063(3) 0.076(3) 0.047(3) 0.019(2) -0.008(2) 0.005(3)
C18 0.066(3) 0.078(3) 0.041(3) 0.010(2) -0.006(2) 0.014(3)
N1 0.065(3) 0.063(3) 0.036(2) 0.0170(19) -0.0028(19) 0.005(3)
N2 0.067(2) 0.058(2) 0.042(2) 0.0171(18) -0.0078(18) 0.0010(19)
O1 0.087(3) 0.076(3) 0.071(3) 0.007(2) 0.008(2) -0.005(2)
O2 0.073(2) 0.087(3) 0.0407(18) 0.0139(17) 0.0033(17) 0.008(2)
O3 0.096(3) 0.123(4) 0.045(2) 0.008(2) -0.018(2) -0.017(3)
O4 0.076(3) 0.120(4) 0.051(2) 0.015(2) 0.0029(19) -0.012(2)
O5 0.060(2) 0.069(2) 0.059(2) 0.0200(17) -0.0078(16) 0.0047(17)
O6 0.084(2) 0.062(2) 0.0357(16) 0.0177(15) -0.0002(15) 0.0078(17)
O7 0.073(2) 0.074(2) 0.077(3) 0.044(2) -0.0164(19) -0.0139(19)
O8 0.116(3) 0.078(3) 0.063(3) 0.017(2) 0.016(2) 0.029(3)
S1 0.0578(7) 0.0559(7) 0.0359(6) 0.0166(5) -0.0011(5) 0.0045(5)
O1W 0.082(3) 0.113(4) 0.139(5) 0.067(4) 0.027(3) 0.021(3)

loop_
_atom_type_symbol
_atom_type_description
_atom_type_scat_dispersion_real
_atom_type_scat_dispersion_imag
_atom_type_scat_source
C C 0.0033 0.0016 'International Tables Vol C Tables 4.2.6.8 and 6.1.1.4'
H H 0.0000 0.0000 'International Tables Vol C Tables 4.2.6.8 and 6.1.1.4'
N N 0.0061 0.0033 'International Tables Vol C Tables 4.2.6.8 and 6.1.1.4'
O O 0.0106 0.0060 'International Tables Vol C Tables 4.2.6.8 and 6.1.1.4'
S S 0.1246 0.1234 'International Tables Vol C Tables 4.2.6.8 and 6.1.1.4'

loop_
_geom_angle_atom_site_label_1
_geom_angle_atom_site_label_2
_geom_angle_atom_site_label_3
_geom_angle
_geom_angle_site_symmetry_1
_geom_angle_site_symmetry_3
C5 C7A C8A 119.0(4) . 2_655
C5 C7A C8A 115.2(5) . .
C8A C7A C8A 89.0(4) 2_655 .
C7A C8A C9 115.5(4) 2_655 .
C7A C8A C7A 91.0(4) 2_655 .
C9 C8A C7A 113.6(4) . .
C8B C7B C5 126(3) . .
C7B C8B C9 118(3) . 2_655
C2 C1 C6 121.4(4) . .
C2 C1 N1 120.0(4) . .
C6 C1 N1 118.6(4) . .
C1 C2 C3 119.7(5) . .
C5 C3 C2 120.3(5) . .
C5 C4 C6 122.2(4) . .
C4 C5 C3 117.9(4) . .
C4 C5 C7A 117.5(4) . .
C3 C5 C7A 123.8(4) . .
C4 C5 C7B 122.2(14) . .
C3 C5 C7B 114.7(14) . .
C7A C5 C7B 32.3(13) . .
C4 C6 C1 118.1(4) . .
O1 C9 C8B 118.4(14) . 2_655
O1 C9 O2 124.1(5) . .
C8B C9 O2 110.3(14) 2_655 .
O1 C9 C8A 124.8(5) . .
C8B C9 C8A 35.5(14) 2_655 .
O2 C9 C8A 110.6(4) . .
C15 C10 C11 119.3(5) . .
C12 C11 C10 120.2(5) . .
C12 C11 N2 120.9(4) . .
C10 C11 N2 118.9(4) . .
C11 C12 C13 119.6(5) . .
C14 C13 C12 121.5(5) . .
C15 C14 C13 117.0(5) . .
C15 C14 C16 124.0(5) . .
C13 C14 C16 118.9(5) . .
C10 C15 C14 122.3(5) . .
C17 C16 C14 126.2(5) . .
C16 C17 C18 121.9(5) . .
O3 C18 O4 123.5(5) . .
O3 C18 C17 122.2(5) . .
O4 C18 C17 114.3(4) . .
O7 S1 O5 109.8(2) . .
O7 S1 O6 109.8(2) . .
O5 S1 O6 110.6(2) . .
O7 S1 O8 111.2(3) . .
O5 S1 O8 108.3(2) . .
O6 S1 O8 107.0(2) . .

loop_
_geom_bond_atom_site_label_1
_geom_bond_atom_site_label_2
_geom_bond_distance
_geom_bond_site_symmetry_2
C7A C5 1.504(7) .
C7A C8A 1.541(7) 2_655
C7A C8A 1.580(9) .
C8A C7A 1.541(7) 2_655
C8A C9 1.535(7) .
C7B C8B 1.31(4) .
C7B C5 1.65(4) .
C8B C9 1.30(3) 2_655
C1 C2 1.351(6) .
C1 C6 1.374(6) .
C1 N1 1.465(6) .
C2 C3 1.391(7) .
C3 C5 1.389(7) .
C4 C5 1.368(7) .
C4 C6 1.385(7) .
C9 O1 1.180(6) .
C9 C8B 1.30(3) 2_655
C9 O2 1.331(6) .
C10 C15 1.364(7) .
C10 C11 1.387(7) .
C11 C12 1.349(7) .
C11 N2 1.458(6) .
C12 C13 1.382(7) .
C13 C14 1.387(7) .
C14 C15 1.368(7) .
C14 C16 1.470(7) .
C16 C17 1.324(7) .
C17 C18 1.483(7) .
C18 O3 1.203(6) .
C18 O4 1.289(7) .
O5 S1 1.461(4) .
O6 S1 1.465(3) .
O7 S1 1.443(4) .
O8 S1 1.480(5) .
